data_7050504
loop_
_publ_author_name
'Gra\.zyna Oczko'
'Janina Legendziewicz'
'Victor Trush'
'Vladimir Amirkhanov'

_publ_section_title
;
 X-Ray analysis and excited state dynamics in a new class of lanthanide
 mixed chelates of the type LnPh\b3&#x00B7;Phen (Ln=Sm, Eu, Gd, Tb)
;
_journal_issue 6
_journal_name_full 'New J. Chem.'
_journal_page_first 948
_journal_page_last 956
_journal_paper_doi 10.1039/b211044j
_journal_volume 27
_journal_year 2003
_chemical_formula_sum 'C24 H26 Cl9 N5 O12 P3 Sm'
_chemical_formula_weight 1138.81
_chemical_name_common
;
Samarium(iii) Tris-(Dimethyl-N-trichloroacetylamidophosphate)
Complex with 1,10-Phenanthroline
;
_chemical_name_systematic
;
Samarium(III) Tris-(Dimethyl-N-trichloroacetylamidophosphate)
Complex with 1,10-Phenanthroline
;
_space_group_IT_number 14
_symmetry_cell_setting monoclinic
_symmetry_Int_Tables_number 14
_symmetry_space_group_name_Hall '-P 2ybc'
_symmetry_space_group_name_H-M 'P 1 21/c 1'
_atom_sites_solution_hydrogens geom
_atom_sites_solution_primary direct
_atom_sites_solution_secondary difmap
_audit_creation_method SHELXL
_cell_angle_alpha 90.00
_cell_angle_beta 109.459(8)
_cell_angle_gamma 90.00
_cell_formula_units_Z 8
_cell_length_a 19.480(2)
_cell_length_b 21.875(2)
_cell_length_c 21.415(3)
_cell_measurement_temperature 223(2)
_cell_volume 8604.2(17)
_computing_cell_refinement 'SMART CCD Stoe'
_computing_data_collection 'SMART CCD Stoe'
_computing_data_reduction 'saint Stoe'
_computing_molecular_graphics 'Siemens XP'
_computing_publication_material SHELXL-92
_computing_structure_refinement 'SHELXL-93 (Sheldrick, 1993)'
_computing_structure_solution 'SHELXS-86 (Sheldrick, 1990)'
_diffrn_ambient_temperature 223(2)
_diffrn_measurement_device 'Siemens SMART CCD'
_diffrn_measurement_method 'omega scans'
_diffrn_radiation_monochromator graphite
_diffrn_radiation_source 'fine-focus sealed tube'
_diffrn_radiation_type MoK\a
_diffrn_radiation_wavelength 0.71073
_diffrn_reflns_av_R_equivalents 0.0595
_diffrn_reflns_av_sigmaI/netI 0.0877
_diffrn_reflns_limit_h_max 22
_diffrn_reflns_limit_h_min -24
_diffrn_reflns_limit_k_max 15
_diffrn_reflns_limit_k_min -28
_diffrn_reflns_limit_l_max 24
_diffrn_reflns_limit_l_min -26
_diffrn_reflns_number 45528
_diffrn_reflns_theta_max 27.36
_diffrn_reflns_theta_min 1.11
_exptl_absorpt_coefficient_mu 2.093
_exptl_crystal_colour yellow
_exptl_crystal_density_diffrn 1.758
_exptl_crystal_description prism
_exptl_crystal_F_000 4488
_exptl_crystal_size_max 0.40
_exptl_crystal_size_mid 0.35
_exptl_crystal_size_min 0.30
_refine_diff_density_max 0.500
_refine_diff_density_min -0.491
_refine_diff_density_rms 0.090
_refine_ls_extinction_coef 0.00037(7)
_refine_ls_extinction_expression Fc^*^=kFc[1+0.001xFc^2^\l^3^/sin(2\q)]^-1/4^
_refine_ls_extinction_method SHELXL
_refine_ls_goodness_of_fit_all 1.057
_refine_ls_goodness_of_fit_obs 1.158
_refine_ls_hydrogen_treatment 'rigid model'
_refine_ls_matrix_type full
_refine_ls_number_parameters 1142
_refine_ls_number_reflns 14791
_refine_ls_number_restraints 72
_refine_ls_restrained_S_all 1.135
_refine_ls_restrained_S_obs 1.190
_refine_ls_R_factor_all 0.1317
_refine_ls_R_factor_obs 0.0611
_refine_ls_shift/esd_max 0.007
_refine_ls_shift/esd_mean 0.000
_refine_ls_structure_factor_coef Fsqd
_refine_ls_weighting_details 'w=1/[\s^2^(Fo^2^)+(0.0202P)^2^+20.6002P] where P=(Fo^2^+2Fc^2^)/3'
_refine_ls_weighting_scheme calc
_refine_ls_wR_factor_all 0.1241
_refine_ls_wR_factor_obs 0.0979
_reflns_number_observed 9831
_reflns_number_total 17509
_reflns_observed_criterion >2sigma(I)
_cod_data_source_file b211044j.txt
_cod_data_source_block SmL3*1,10-Phen
_cod_depositor_comments
;
The following automatic conversions were performed:
'_symmetry_cell_setting' value 'Monoclinic' changed to 'monoclinic'
according to '/home/saulius/struct/CIF-dictionaries/cif_core.dic'
dictionary named 'cif_core.dic' version 2.4.1 from 2010-06-29.

Automatic conversion script
Id: cif_fix_enum 1527 2010-12-29 10:47:43Z saulius 

The following automatic conversions were performed:

'_refine_ls_weighting_scheme' value 'calc
w=1/[\s^2^(Fo^2^)+(0.0202P)^2^+20.6002P] where P=(Fo^2^+2Fc^2^)/3'
was changed to 'calc'. New tag '_refine_ls_weighting_details' was
created. The value of the new tag was set to
'w=1/[\s^2^(Fo^2^)+(0.0202P)^2^+20.6002P] where P=(Fo^2^+2Fc^2^)/3'.

Automatic conversion script
Id: cif_fix_values 3143 2015-03-26 13:38:13Z robertas 
;
_cod_original_cell_volume 8604.0(16)
_cod_original_sg_symbol_H-M 'P 21/c'
_cod_database_code 7050504

loop_
_symmetry_equiv_pos_as_xyz
'x, y, z'
'-x, y+1/2, -z+1/2'
'-x, -y, -z'
'x, -y-1/2, z-1/2'

loop_
_atom_site_aniso_label
_atom_site_aniso_U_11
_atom_site_aniso_U_22
_atom_site_aniso_U_33
_atom_site_aniso_U_23
_atom_site_aniso_U_13
_atom_site_aniso_U_12
Sm1 0.0473(2) 0.0361(2) 0.0566(2) 0.0011(2) 0.0195(2) -0.0021(2)
Sm2 0.0443(2) 0.0475(2) 0.0600(3) -0.0030(2) 0.0224(2) 0.0020(2)
Cl1 0.047(2) 0.132(5) 0.107(4) -0.010(3) 0.018(2) 0.000(2)
Cl2 0.156(6) 0.048(3) 0.280(10) 0.001(4) 0.151(7) 0.010(3)
Cl3 0.076(3) 0.167(5) 0.087(3) 0.000(3) 0.044(2) 0.045(3)
Cl1A 0.161(12) 0.048(8) 0.152(14) 0.017(9) 0.078(11) 0.030(8)
Cl2A 0.182(24) 0.562(55) 0.139(15) -0.016(21) 0.047(13) 0.266(29)
Cl3A 0.082(11) 0.136(13) 0.544(49) 0.126(23) 0.146(21) 0.013(8)
Cl4 0.253(8) 0.140(4) 0.082(3) 0.057(3) 0.038(4) 0.066(5)
Cl5 0.157(4) 0.063(3) 0.190(6) 0.036(3) -0.008(4) -0.021(3)
Cl6 0.111(4) 0.136(5) 0.223(8) 0.102(5) 0.073(4) 0.057(3)
Cl4A 0.146(19) 0.140(21) 0.357(50) 0.068(26) -0.062(25) 0.046(15)
Cl5A 0.519(93) 0.103(19) 0.170(24) 0.025(16) -0.031(36) 0.149(37)
Cl6A 0.220(29) 0.228(28) 0.249(36) 0.214(29) 0.029(26) -0.010(23)
Cl7 0.358(11) 0.206(8) 0.370(12) -0.230(9) 0.270(10) -0.209(9)
Cl8 0.500(18) 0.099(6) 0.225(8) 0.074(5) 0.239(11) 0.147(8)
Cl9 0.129(5) 0.085(3) 0.117(4) -0.013(3) 0.072(3) 0.002(4)
Cl7A 0.208(18) 0.030(7) 0.356(31) -0.037(10) 0.216(21) -0.022(9)
Cl8A 0.160(21) 0.148(16) 0.117(15) 0.007(10) 0.092(14) 0.060(13)
Cl9A 0.136(13) 0.079(11) 0.213(21) -0.041(11) -0.059(14) 0.062(9)
Cl10 0.058(8) 0.119(12) 0.096(10) 0.005(8) 0.032(7) 0.016(7)
Cl11 0.077(9) 0.139(18) 0.150(16) 0.029(10) 0.028(9) 0.063(9)
Cl12 0.120(14) 0.051(8) 0.384(42) 0.002(16) 0.088(23) -0.009(8)
Cl1B 0.178(8) 0.185(10) 0.119(6) 0.036(4) 0.020(5) 0.122(6)
Cl2B 0.090(5) 0.150(6) 0.198(8) -0.004(6) 0.088(6) -0.023(4)
Cl3B 0.107(4) 0.069(4) 0.158(7) -0.008(3) 0.051(3) 0.018(3)
Cl13 0.217(12) 0.060(5) 0.260(16) -0.047(7) 0.198(12) -0.031(7)
Cl14 0.077(5) 0.061(5) 0.159(9) 0.024(5) 0.044(4) -0.004(4)
Cl15 0.284(16) 0.137(11) 0.080(7) -0.033(6) -0.007(8) 0.081(11)
Cl4B 0.164(9) 0.135(11) 0.174(9) -0.077(7) 0.121(7) -0.052(7)
Cl5B 0.176(11) 0.085(7) 0.102(7) 0.021(5) 0.062(6) 0.065(7)
Cl6B 0.118(7) 0.104(6) 0.072(5) -0.028(4) 0.025(4) -0.045(5)
Cl16 0.079(3) 0.102(4) 0.215(7) 0.050(4) 0.027(3) 0.025(2)
Cl17 0.279(10) 0.115(4) 0.104(4) 0.048(3) 0.070(5) 0.061(6)
Cl18 0.126(4) 0.062(3) 0.153(6) 0.006(3) -0.002(3) -0.020(3)
Cl7B 0.364(35) 0.104(13) 0.156(19) 0.082(13) 0.197(24) 0.111(18)
Cl8B 0.418(41) 0.084(12) 0.173(17) 0.015(9) 0.178(24) 0.077(18)
Cl9B 0.232(28) 0.228(27) 0.275(39) 0.031(25) -0.103(25) 0.078(21)
P1 0.0678(14) 0.086(2) 0.0583(15) -0.0055(12) 0.0189(12) 0.0161(12)
P2 0.0684(14) 0.0637(13) 0.0580(14) 0.0061(10) 0.0263(11) 0.0003(10)
P3 0.081(2) 0.0491(13) 0.131(2) 0.0030(13) 0.064(2) -0.0098(11)
P4 0.143(3) 0.098(2) 0.071(2) 0.017(2) 0.037(2) 0.042(2)
P5 0.0579(13) 0.0674(14) 0.093(2) -0.0075(12) 0.0352(12) -0.0114(11)
P6 0.0686(13) 0.0534(12) 0.0616(14) -0.0017(10) 0.0313(11) 0.0005(10)
O1 0.065(3) 0.080(4) 0.056(3) -0.013(3) 0.012(3) 0.021(3)
O2 0.052(3) 0.073(4) 0.064(4) 0.005(3) 0.018(3) 0.016(3)
O3 0.096(5) 0.126(5) 0.099(5) 0.031(4) 0.051(4) 0.034(4)
O4 0.098(5) 0.118(6) 0.066(4) -0.022(4) 0.011(4) 0.001(4)
O5 0.079(3) 0.047(3) 0.057(3) -0.002(2) 0.019(3) 0.004(2)
O6 0.081(4) 0.063(3) 0.070(4) 0.017(3) 0.023(3) 0.020(3)
O7 0.089(4) 0.073(4) 0.066(4) -0.011(3) 0.006(3) -0.001(3)
O8 0.095(5) 0.195(8) 0.129(6) 0.046(5) 0.077(5) 0.031(5)
O9 0.091(4) 0.047(3) 0.118(5) -0.008(3) 0.070(4) -0.015(3)
O10 0.094(4) 0.040(3) 0.115(5) -0.009(3) 0.062(4) -0.006(3)
O11 0.080(5) 0.071(5) 0.340(14) 0.039(7) 0.065(7) -0.004(4)
O12 0.223(8) 0.066(4) 0.190(8) 0.011(5) 0.167(7) -0.003(5)
O13 0.087(4) 0.075(4) 0.062(4) 0.002(3) 0.034(3) 0.011(3)
O14 0.055(3) 0.074(4) 0.072(4) 0.009(3) 0.020(3) 0.018(3)
O15 0.272(14) 0.206(13) 0.124(9) -0.066(10) -0.082(9) 0.146(13)
O16 0.502(25) 0.178(12) 0.298(16) 0.166(13) 0.325(18) 0.199(15)
O17 0.070(3) 0.059(3) 0.113(5) -0.016(3) 0.054(3) -0.007(3)
O18 0.064(3) 0.054(3) 0.076(4) -0.012(3) 0.032(3) -0.007(3)
O19 0.127(5) 0.095(5) 0.102(5) -0.001(4) 0.070(4) -0.009(4)
O20 0.065(4) 0.106(5) 0.155(7) 0.005(5) 0.031(4) -0.008(4)
O21 0.073(3) 0.049(3) 0.061(3) -0.005(2) 0.030(3) -0.002(2)
O22 0.112(5) 0.055(3) 0.067(4) -0.001(3) 0.021(4) 0.019(3)
O23 0.079(4) 0.083(4) 0.093(4) 0.011(3) 0.049(3) 0.003(3)
O24 0.084(4) 0.072(4) 0.068(4) -0.014(3) 0.032(3) -0.004(3)
N1 0.068(4) 0.112(6) 0.053(5) 0.002(4) 0.016(4) 0.027(4)
N2 0.108(6) 0.061(5) 0.065(5) 0.012(4) 0.032(4) 0.008(4)
N3 0.084(5) 0.061(4) 0.110(6) -0.016(4) 0.052(5) -0.028(4)
N4 0.084(5) 0.104(6) 0.071(6) 0.013(4) 0.018(4) 0.027(4)
N5 0.087(5) 0.057(4) 0.101(6) -0.017(4) 0.050(4) -0.020(4)
N6 0.120(6) 0.050(4) 0.067(5) 0.004(3) 0.040(4) 0.005(4)
N7 0.055(4) 0.061(4) 0.063(4) -0.006(3) 0.025(3) -0.007(3)
N8 0.042(3) 0.078(5) 0.072(5) 0.002(4) 0.018(3) 0.004(3)
N9 0.047(3) 0.057(4) 0.064(4) -0.004(3) 0.014(3) 0.011(3)
N10 0.046(3) 0.044(3) 0.058(4) -0.002(3) 0.014(3) -0.002(3)
C1 0.043(4) 0.049(5) 0.079(6) 0.002(4) 0.020(4) -0.004(3)
C2 0.057(5) 0.072(5) 0.095(7) 0.016(5) 0.033(5) 0.015(4)
C3 0.106(8) 0.143(10) 0.083(8) -0.002(6) 0.044(6) 0.015(7)
C4 0.134(10) 0.149(12) 0.111(10) -0.045(9) 0.012(8) -0.004(9)
C7 0.072(6) 0.061(6) 0.104(7) -0.003(5) 0.038(5) -0.004(4)
C8 0.112(8) 0.057(5) 0.107(8) 0.000(5) 0.042(7) -0.018(5)
C9 0.075(6) 0.117(9) 0.088(7) -0.009(6) 0.038(5) -0.040(6)
C10 0.059(5) 0.091(7) 0.053(5) -0.004(4) 0.010(4) -0.012(5)
C11 0.047(4) 0.079(6) 0.051(5) -0.006(4) 0.021(4) -0.008(4)
C12 0.041(5) 0.146(10) 0.069(6) 0.003(6) 0.021(4) -0.025(5)
C13 0.035(5) 0.153(10) 0.077(7) -0.010(6) 0.019(4) 0.007(6)
C14 0.044(5) 0.118(8) 0.068(6) -0.016(5) 0.021(4) 0.003(5)
C15 0.044(4) 0.089(6) 0.051(5) -0.011(4) 0.016(4) 0.001(4)
C16 0.057(6) 0.125(9) 0.109(8) -0.028(7) 0.025(6) 0.031(6)
C17 0.060(6) 0.100(8) 0.152(11) -0.020(7) 0.026(7) 0.021(6)
C18 0.054(5) 0.079(6) 0.115(8) 0.003(5) 0.024(5) 0.022(5)
C19 0.071(5) 0.041(5) 0.084(6) -0.006(4) 0.023(4) -0.008(4)
C20 0.091(7) 0.043(5) 0.101(7) -0.001(4) 0.021(6) -0.009(4)
C21 0.069(6) 0.067(6) 0.071(7) 0.027(5) 0.013(5) 0.000(4)
C22 0.107(7) 0.061(6) 0.103(8) 0.026(5) 0.022(6) 0.007(5)
C23 0.194(14) 0.130(11) 0.113(11) -0.010(8) -0.023(10) 0.004(9)
C24 0.141(15) 0.407(32) 0.331(28) -0.141(24) 0.166(18) -0.062(18)
C25 0.104(7) 0.058(6) 0.075(6) 0.022(5) 0.017(6) -0.021(5)
C26 0.069(6) 0.088(7) 0.059(5) 0.004(4) 0.021(4) -0.022(5)
C27 0.051(4) 0.052(4) 0.058(5) 0.003(4) 0.016(4) -0.013(4)
C28 0.098(8) 0.122(10) 0.099(8) 0.016(7) 0.042(7) -0.038(7)
C29 0.070(6) 0.147(11) 0.091(8) 0.005(7) 0.045(6) -0.027(7)
C30 0.045(4) 0.079(6) 0.050(5) 0.001(4) 0.018(4) 0.000(4)
C31 0.094(6) 0.040(4) 0.074(6) -0.010(4) 0.036(5) -0.018(4)
C32 0.157(10) 0.062(6) 0.127(9) -0.033(6) 0.088(8) -0.033(6)
C33 0.125(12) 0.150(14) 0.267(20) 0.048(14) 0.047(12) -0.032(11)
C34 0.293(19) 0.131(11) 0.201(16) 0.038(11) 0.191(15) 0.029(11)
C35 0.054(5) 0.116(8) 0.062(6) -0.016(5) 0.020(4) 0.000(5)
C36 0.065(6) 0.165(12) 0.104(9) -0.030(8) 0.041(6) 0.012(7)
C37 0.077(7) 0.101(8) 0.115(9) -0.018(7) 0.029(6) 0.035(6)
C38 0.066(5) 0.068(6) 0.095(7) -0.016(5) 0.018(5) 0.015(4)
C41 0.057(5) 0.057(5) 0.094(8) 0.006(5) 0.035(5) -0.007(4)
C42 0.066(6) 0.083(6) 0.116(8) 0.019(6) 0.036(6) 0.020(5)
C43 0.198(19) 0.283(28) 0.123(15) 0.004(17) -0.067(13) -0.031(19)
C44 0.205(17) 0.187(18) 0.224(20) -0.063(15) 0.144(15) -0.065(14)
C51 0.064(5) 0.056(5) 0.050(5) 0.005(4) 0.017(4) -0.005(4)
C52 0.090(6) 0.064(5) 0.081(6) -0.015(4) 0.041(5) -0.008(4)
C53 0.166(11) 0.135(10) 0.119(10) -0.010(8) 0.079(9) -0.019(8)
C54 0.131(12) 0.164(14) 0.185(16) 0.049(12) -0.021(11) -0.013(10)
C61 0.071(6) 0.052(5) 0.087(7) 0.015(5) 0.025(5) 0.008(4)
C62 0.108(7) 0.066(6) 0.077(7) 0.000(5) 0.024(6) 0.016(5)
C63 0.085(7) 0.145(10) 0.136(10) 0.019(8) 0.066(7) 0.019(7)
C64 0.115(8) 0.101(7) 0.070(7) -0.009(5) 0.029(6) 0.019(6)

loop_
_atom_site_label
_atom_site_type_symbol
_atom_site_fract_x
_atom_site_fract_y
_atom_site_fract_z
_atom_site_U_iso_or_equiv
_atom_site_thermal_displace_type
_atom_site_occupancy
_atom_site_calc_flag
_atom_site_refinement_flags
_atom_site_disorder_group
Sm1 Sm 0.47685(2) 0.633028(15) 0.78321(2) 0.04615(12) Uani 1 d . .
Sm2 Sm 0.00262(2) 0.53553(2) 0.28363(2) 0.04935(13) Uani 1 d . .
Cl1 Cl 0.7686(3) 0.5385(3) 0.9458(3) 0.097(2) Uani 0.725(14) d PD .
Cl2 Cl 0.6734(5) 0.4358(3) 0.9085(5) 0.142(4) Uani 0.725(14) d PD .
Cl3 Cl 0.7024(3) 0.5071(3) 0.8105(2) 0.106(2) Uani 0.725(14) d PD .
Cl1A Cl 0.6847(14) 0.4480(7) 0.9366(11) 0.114(7) Uani 0.275(14) d PD .
Cl2A Cl 0.6686(15) 0.4862(14) 0.8051(5) 0.296(22) Uani 0.275(14) d PD .
Cl3A Cl 0.7681(8) 0.5491(9) 0.9162(16) 0.244(17) Uani 0.275(14) d PD .
Cl4 Cl 0.3449(6) 0.7478(3) 0.5077(2) 0.163(3) Uani 0.796(14) d PD .
Cl5 Cl 0.4181(3) 0.8018(2) 0.6317(4) 0.153(3) Uani 0.796(14) d PD .
Cl6 Cl 0.2733(3) 0.7595(3) 0.6032(4) 0.152(4) Uani 0.796(14) d PD .
Cl4A Cl 0.2676(9) 0.7230(12) 0.5501(20) 0.251(22) Uani 0.204(14) d PD .
Cl5A Cl 0.3614(26) 0.8024(10) 0.6484(9) 0.301(36) Uani 0.204(14) d PD .
Cl6A Cl 0.4016(18) 0.7643(13) 0.5371(18) 0.244(19) Uani 0.204(14) d PD .
Cl7 Cl 0.5841(6) 0.8801(6) 0.8954(7) 0.274(7) Uani 0.75(2) d PD .
Cl8 Cl 0.4451(8) 0.8875(4) 0.7926(4) 0.245(6) Uani 0.75(2) d PD .
Cl9 Cl 0.4624(5) 0.8215(3) 0.9106(4) 0.103(2) Uani 0.75(2) d PD .
Cl7A Cl 0.5598(9) 0.9031(5) 0.8667(13) 0.168(11) Uani 0.25(2) d PD .
Cl8A Cl 0.4892(15) 0.8145(12) 0.9226(9) 0.130(10) Uani 0.25(2) d PD .
Cl9A Cl 0.4155(9) 0.8634(9) 0.7932(10) 0.172(11) Uani 0.25(2) d PD .
Cl10 Cl 0.2338(12) 0.4235(13) 0.2966(11) 0.090(6) Uani 0.28(3) d PD .
Cl11 Cl 0.2664(10) 0.3783(17) 0.4284(7) 0.125(9) Uani 0.28(3) d PD .
Cl12 Cl 0.1513(16) 0.3242(10) 0.3226(20) 0.184(15) Uani 0.28(3) d PD .
Cl1B Cl 0.2555(7) 0.3568(7) 0.4247(4) 0.168(5) Uani 0.72(3) d PD .
Cl2B Cl 0.2480(6) 0.4366(5) 0.3172(7) 0.136(4) Uani 0.72(3) d PD .
Cl3B Cl 0.1516(5) 0.3349(4) 0.2972(5) 0.110(3) Uani 0.72(3) d PD .
Cl13 Cl -0.0400(8) 0.7357(7) 0.3817(12) 0.149(6) Uani 0.49(3) d PD .
Cl14 Cl 0.0425(8) 0.8056(5) 0.3207(7) 0.098(4) Uani 0.49(3) d PD .
Cl15 Cl 0.1128(10) 0.7507(7) 0.4467(7) 0.184(7) Uani 0.49(3) d PD .
Cl4B Cl -0.0253(7) 0.7291(9) 0.4018(9) 0.141(5) Uani 0.51(3) d PD .
Cl5B Cl 0.0240(10) 0.8037(5) 0.3157(5) 0.117(5) Uani 0.51(3) d PD .
Cl6B Cl 0.1253(5) 0.7582(6) 0.4358(5) 0.100(4) Uani 0.51(3) d PD .
Cl16 Cl -0.1800(2) 0.6674(3) 0.0900(5) 0.138(3) Uani 0.73(2) d PD .
Cl17 Cl -0.0907(7) 0.6657(4) 0.0105(3) 0.164(4) Uani 0.73(2) d PD .
Cl18 Cl -0.0417(3) 0.7225(3) 0.1387(4) 0.126(3) Uani 0.73(2) d PD .
Cl7B Cl -0.0390(19) 0.6798(9) 0.0394(14) 0.180(13) Uani 0.27(2) d PD .
Cl8B Cl -0.0784(20) 0.7222(8) 0.1477(10) 0.205(14) Uani 0.27(2) d PD .
Cl9B Cl -0.1788(9) 0.6486(13) 0.0475(19) 0.292(22) Uani 0.27(2) d PD .
P1 P 0.56269(12) 0.61008(11) 0.95696(11) 0.0713(6) Uani 1 d . .
P2 P 0.44397(11) 0.57976(10) 0.61961(11) 0.0620(5) Uani 1 d . .
P3 P 0.60657(13) 0.73848(10) 0.76063(14) 0.0796(7) Uani 1 d . .
P4 P 0.0978(2) 0.49476(14) 0.44972(15) 0.1034(9) Uani 1 d . .
P5 P 0.14424(11) 0.63601(10) 0.27757(12) 0.0704(6) Uani 1 d . .
P6 P -0.02975(11) 0.48835(9) 0.11971(11) 0.0588(5) Uani 1 d . .
O1 O 0.5098(3) 0.6396(2) 0.8986(2) 0.0691(14) Uani 1 d . .
O2 O 0.5811(3) 0.5666(2) 0.8305(3) 0.0637(13) Uani 1 d . .
O3 O 0.5259(3) 0.5704(3) 0.9970(3) 0.102(2) Uani 1 d . .
O4 O 0.6044(4) 0.6581(4) 1.0092(3) 0.098(2) Uani 1 d . .
O5 O 0.4671(3) 0.5691(2) 0.6913(2) 0.0618(13) Uani 1 d . .
O6 O 0.3929(3) 0.6809(2) 0.6858(3) 0.0722(15) Uani 1 d . .
O7 O 0.3884(3) 0.5289(2) 0.5867(3) 0.081(2) Uani 1 d . .
O8 O 0.5056(4) 0.5729(4) 0.5916(4) 0.130(3) Uani 1 d . .
O9 O 0.5695(3) 0.6785(2) 0.7509(3) 0.076(2) Uani 1 d . .
O10 O 0.4814(3) 0.7406(2) 0.8107(3) 0.076(2) Uani 1 d . .
O11 O 0.6889(4) 0.7326(3) 0.7924(6) 0.165(4) Uani 1 d . .
O12 O 0.6022(5) 0.7687(3) 0.6940(4) 0.135(3) Uani 1 d . .
O13 O 0.0377(3) 0.5250(2) 0.3994(3) 0.0720(15) Uani 1 d . .
O14 O 0.0887(3) 0.4509(2) 0.3141(3) 0.0673(14) Uani 1 d . .
O15 O 0.1460(8) 0.5376(7) 0.4990(6) 0.238(9) Uani 1 d . .
O16 O 0.0670(11) 0.4557(6) 0.4938(8) 0.278(11) Uani 1 d . .
O17 O 0.1108(3) 0.5746(2) 0.2734(3) 0.075(2) Uani 1 d . .
O18 O 0.0182(3) 0.6394(2) 0.3294(2) 0.0627(13) Uani 1 d . .
O19 O 0.1371(4) 0.6643(3) 0.2080(3) 0.100(2) Uani 1 d . .
O20 O 0.2282(3) 0.6332(3) 0.3091(4) 0.110(2) Uani 1 d . .
O21 O -0.0275(3) 0.4752(2) 0.1879(2) 0.0591(12) Uani 1 d . .
O22 O -0.0447(3) 0.6023(2) 0.1897(3) 0.080(2) Uani 1 d . .
O23 O 0.0458(3) 0.4800(3) 0.1101(3) 0.080(2) Uani 1 d . .
O24 O -0.0828(3) 0.4408(2) 0.0740(3) 0.0730(15) Uani 1 d . .
N1 N 0.6224(3) 0.5659(3) 0.9445(3) 0.079(2) Uani 1 d . .
N2 N 0.4093(4) 0.6440(3) 0.5907(3) 0.077(2) Uani 1 d . .
N3 N 0.5799(4) 0.7909(3) 0.7995(4) 0.080(2) Uani 1 d . .
N4 N 0.1532(4) 0.4535(4) 0.4268(4) 0.088(2) Uani 1 d . .
N5 N 0.1157(4) 0.6892(3) 0.3146(4) 0.077(2) Uani 1 d . .
N6 N -0.0543(4) 0.5555(3) 0.0903(3) 0.076(2) Uani 1 d . .
N7 N -0.0822(3) 0.4493(3) 0.2998(3) 0.058(2) Uani 1 d . .
N8 N -0.1238(3) 0.5684(3) 0.2861(3) 0.064(2) Uani 1 d . .
N9 N 0.3568(3) 0.6423(3) 0.8097(3) 0.057(2) Uani 1 d . .
N10 N 0.4197(3) 0.5332(2) 0.8063(3) 0.0499(14) Uani 1 d . .
C1 C 0.6222(4) 0.5521(3) 0.8857(5) 0.057(2) Uani 1 d . .
C2 C 0.6878(3) 0.5098(3) 0.8865(3) 0.072(2) Uani 1 d D .
C3 C 0.4611(5) 0.5867(5) 1.0080(5) 0.108(3) Uani 1 d . .
H3A H 0.4487(5) 0.5553(5) 1.0338(5) 0.080 Uiso 1 d R .
H3B H 0.4679(5) 0.6247(5) 1.0317(5) 0.080 Uiso 1 d R .
H3C H 0.4225(5) 0.5910(5) 0.9665(5) 0.080 Uiso 1 d R .
C4 C 0.6391(7) 0.7068(6) 0.9871(6) 0.138(5) Uani 1 d . .
H4A H 0.6630(7) 0.7339(6) 1.0230(6) 0.080 Uiso 1 d R .
H4B H 0.6744(7) 0.6896(6) 0.9697(6) 0.080 Uiso 1 d R .
H4C H 0.6033(7) 0.7291(6) 0.9528(6) 0.080 Uiso 1 d R .
C7 C -0.0653(5) 0.3907(4) 0.3028(4) 0.077(2) Uani 1 d . .
H7A H -0.0205(5) 0.3788(4) 0.2967(4) 0.080 Uiso 1 d R .
C8 C -0.1100(6) 0.3447(4) 0.3141(5) 0.091(3) Uani 1 d . .
H8A H -0.0972(6) 0.3022(4) 0.3150(5) 0.080 Uiso 1 d R .
C9 C -0.1722(5) 0.3616(5) 0.3247(5) 0.091(3) Uani 1 d . .
H9A H -0.2033(5) 0.3310(5) 0.3330(5) 0.080 Uiso 1 d R .
C10 C -0.1930(4) 0.4225(5) 0.3234(4) 0.070(2) Uani 1 d . .
C11 C -0.1462(4) 0.4652(4) 0.3095(3) 0.058(2) Uani 1 d . .
C12 C -0.2565(4) 0.4426(6) 0.3349(4) 0.085(3) Uani 1 d . .
H12A H -0.2869(4) 0.4131(6) 0.3462(4) 0.080 Uiso 1 d R .
C13 C -0.2755(4) 0.5009(6) 0.3313(4) 0.088(3) Uani 1 d . .
H13A H -0.3194(4) 0.5128(6) 0.3391(4) 0.080 Uiso 1 d R .
C14 C -0.2315(4) 0.5471(5) 0.3148(4) 0.076(2) Uani 1 d . .
C15 C -0.1667(4) 0.5280(4) 0.3041(4) 0.061(2) Uani 1 d . .
C16 C -0.2495(5) 0.6091(6) 0.3061(5) 0.098(3) Uani 1 d . .
H16A H -0.2922(5) 0.6238(6) 0.3142(5) 0.080 Uiso 1 d R .
C17 C -0.2073(5) 0.6476(5) 0.2871(6) 0.106(4) Uani 1 d . .
H17A H -0.2215(5) 0.6896(5) 0.2782(6) 0.080 Uiso 1 d R .
C18 C -0.1451(4) 0.6267(4) 0.2770(5) 0.084(3) Uani 1 d . .
H18A H -0.1144(4) 0.6549(4) 0.2643(5) 0.080 Uiso 1 d R .
C19 C 0.4475(4) 0.4786(3) 0.8006(4) 0.066(2) Uani 1 d . .
H19A H 0.4863(4) 0.4769(3) 0.7824(4) 0.080 Uiso 1 d R .
C20 C 0.4227(5) 0.4240(4) 0.8187(5) 0.081(3) Uani 1 d . .
H20A H 0.4438(5) 0.3857(4) 0.8128(5) 0.080 Uiso 1 d R .
C21 C 0.3900(4) 0.6833(4) 0.6260(5) 0.071(2) Uani 1 d . .
C22 C 0.3565(4) 0.7446(3) 0.5916(3) 0.094(3) Uani 1 d D .
C23 C 0.3517(8) 0.5250(6) 0.5189(6) 0.164(6) Uani 1 d . .
H23A H 0.3199(8) 0.4902(6) 0.5104(6) 0.080 Uiso 1 d R .
H23B H 0.3236(8) 0.5613(6) 0.5030(6) 0.080 Uiso 1 d R .
H23C H 0.3866(8) 0.5199(6) 0.4965(6) 0.080 Uiso 1 d R .
C24 C 0.5637(8) 0.5481(10) 0.6131(10) 0.271(13) Uani 1 d . .
H24A H 0.5954(8) 0.5490(10) 0.5871(10) 0.080 Uiso 1 d R .
H24B H 0.5883(8) 0.5654(10) 0.6559(10) 0.080 Uiso 1 d R .
H24C H 0.5505(8) 0.5066(10) 0.6181(10) 0.080 Uiso 1 d R .
C25 C 0.3700(6) 0.4255(4) 0.8449(4) 0.083(3) Uani 1 d . .
H25A H 0.3543(6) 0.3883(4) 0.8598(4) 0.080 Uiso 1 d R .
C26 C 0.3370(5) 0.4816(4) 0.8513(4) 0.072(2) Uani 1 d . .
C27 C 0.3638(4) 0.5351(3) 0.8303(3) 0.054(2) Uani 1 d . .
C28 C 0.2795(6) 0.4864(6) 0.8768(5) 0.104(3) Uani 1 d . .
H28A H 0.2638(6) 0.4500(6) 0.8931(5) 0.080 Uiso 1 d R .
C29 C 0.2484(5) 0.5396(7) 0.8791(5) 0.098(3) Uani 1 d . .
H29A H 0.2089(5) 0.5408(7) 0.8965(5) 0.080 Uiso 1 d R .
C30 C 0.3308(4) 0.5922(4) 0.8328(4) 0.057(2) Uani 1 d . .
C31 C 0.5229(5) 0.7845(3) 0.8172(4) 0.067(2) Uani 1 d . .
C32 C 0.5016(4) 0.8417(3) 0.8518(3) 0.105(4) Uani 1 d D .
C33 C 0.7258(8) 0.6924(7) 0.8341(8) 0.186(7) Uani 1 d . .
H33A H 0.7771(8) 0.6999(7) 0.8456(8) 0.080 Uiso 1 d R .
H33B H 0.7125(8) 0.6937(7) 0.8733(8) 0.080 Uiso 1 d R .
H33C H 0.7145(8) 0.6528(7) 0.8138(8) 0.080 Uiso 1 d R .
C34 C 0.6092(9) 0.7370(6) 0.6416(7) 0.181(7) Uani 1 d . .
H34A H 0.6053(9) 0.7648(6) 0.6059(7) 0.080 Uiso 1 d R .
H34B H 0.6544(9) 0.7152(6) 0.6528(7) 0.080 Uiso 1 d R .
H34C H 0.5694(9) 0.7085(6) 0.6284(7) 0.080 Uiso 1 d R .
C35 C 0.2716(4) 0.5954(5) 0.8571(4) 0.077(2) Uani 1 d . .
C36 C 0.2414(5) 0.6535(7) 0.8581(5) 0.108(4) Uani 1 d . .
H36A H 0.2027(5) 0.6581(7) 0.8760(5) 0.080 Uiso 1 d R .
C37 C 0.2664(5) 0.7023(6) 0.8347(5) 0.098(3) Uani 1 d . .
H37A H 0.2440(5) 0.7415(6) 0.8342(5) 0.080 Uiso 1 d R .
C38 C 0.3249(4) 0.6953(4) 0.8112(4) 0.078(2) Uani 1 d . .
H38A H 0.3429(4) 0.7309(4) 0.7954(4) 0.080 Uiso 1 d R .
C41 C 0.1392(5) 0.4364(4) 0.3659(6) 0.067(2) Uani 1 d . .
C42 C 0.1968(3) 0.3919(3) 0.3533(3) 0.087(3) Uani 1 d D .
C43 C 0.1438(10) 0.5940(10) 0.5013(9) 0.231(10) Uani 1 d . .
H43A H 0.1832(10) 0.6112(10) 0.5370(9) 0.080 Uiso 1 d R .
H43B H 0.1423(10) 0.6128(10) 0.4604(9) 0.080 Uiso 1 d R .
H43C H 0.0987(10) 0.6014(10) 0.5090(9) 0.080 Uiso 1 d R .
C44 C 0.0714(9) 0.4104(8) 0.5164(9) 0.187(7) Uani 1 d . .
H44A H 0.0345(9) 0.4053(8) 0.5365(9) 0.080 Uiso 1 d R .
H44B H 0.0684(9) 0.3775(8) 0.4859(9) 0.080 Uiso 1 d R .
H44C H 0.1185(9) 0.4102(8) 0.5501(9) 0.080 Uiso 1 d R .
C51 C 0.0594(4) 0.6828(3) 0.3333(4) 0.057(2) Uani 1 d . .
C52 C 0.0447(3) 0.7419(3) 0.3701(3) 0.075(2) Uani 1 d D .
C53 C 0.1510(7) 0.6300(5) 0.1591(6) 0.132(4) Uani 1 d . .
H53A H 0.1441(7) 0.6547(5) 0.1205(6) 0.080 Uiso 1 d R .
H53B H 0.2002(7) 0.6152(5) 0.1751(6) 0.080 Uiso 1 d R .
H53C H 0.1180(7) 0.5959(5) 0.1480(6) 0.080 Uiso 1 d R .
C54 C 0.2610(7) 0.6059(7) 0.3646(8) 0.179(7) Uani 1 d . .
H54A H 0.3129(7) 0.6085(7) 0.3755(8) 0.080 Uiso 1 d R .
H54B H 0.2468(7) 0.6266(7) 0.3979(8) 0.080 Uiso 1 d R .
H54C H 0.2468(7) 0.5637(7) 0.3627(8) 0.080 Uiso 1 d R .
C61 C -0.0590(4) 0.6002(4) 0.1284(5) 0.070(2) Uani 1 d . .
C62 C -0.0892(4) 0.6621(3) 0.0920(3) 0.085(3) Uani 1 d D .
C63 C 0.0892(5) 0.4287(5) 0.1380(6) 0.115(4) Uani 1 d . .
H63A H 0.1335(5) 0.4295(5) 0.1276(6) 0.080 Uiso 1 d R .
H63B H 0.1005(5) 0.4306(5) 0.1851(6) 0.080 Uiso 1 d R .
H63C H 0.0631(5) 0.3917(5) 0.1213(6) 0.080 Uiso 1 d R .
C64 C -0.0873(5) 0.4306(4) 0.0066(4) 0.096(3) Uani 1 d . .
H64A H -0.1231(5) 0.3995(4) -0.0122(4) 0.080 Uiso 1 d R .
H64B H -0.1015(5) 0.4678(4) -0.0180(4) 0.080 Uiso 1 d R .
H64C H -0.0409(5) 0.4175(4) 0.0050(4) 0.080 Uiso 1 d R .

loop_
_atom_type_symbol
_atom_type_description
_atom_type_scat_dispersion_real
_atom_type_scat_dispersion_imag
_atom_type_scat_source
C C 0.0033 0.0016 'International Tables Vol C Tables 4.2.6.8 and 6.1.1.4'
H H 0.0000 0.0000 'International Tables Vol C Tables 4.2.6.8 and 6.1.1.4'
N N 0.0061 0.0033 'International Tables Vol C Tables 4.2.6.8 and 6.1.1.4'
O O 0.0106 0.0060 'International Tables Vol C Tables 4.2.6.8 and 6.1.1.4'
P P 0.1023 0.0942 'International Tables Vol C Tables 4.2.6.8 and 6.1.1.4'
Cl Cl 0.1484 0.1585 'International Tables Vol C Tables 4.2.6.8 and 6.1.1.4'
Sm Sm -0.1638 3.4418 'International Tables Vol C Tables 4.2.6.8 and 6.1.1.4'

loop_
_geom_angle_atom_site_label_1
_geom_angle_atom_site_label_2
_geom_angle_atom_site_label_3
_geom_angle
_geom_angle_site_symmetry_1
_geom_angle_site_symmetry_3
_geom_angle_publ_flag
O1 Sm1 O9 108.4(2) . . ?
O1 Sm1 O5 146.2(2) . . ?
O9 Sm1 O5 82.1(2) . . ?
O1 Sm1 O6 138.8(2) . . ?
O9 Sm1 O6 85.9(2) . . ?
O5 Sm1 O6 72.3(2) . . ?
O1 Sm1 O10 73.0(2) . . ?
O9 Sm1 O10 72.1(2) . . ?
O5 Sm1 O10 139.7(2) . . ?
O6 Sm1 O10 75.4(2) . . ?
O1 Sm1 O2 72.5(2) . . ?
O9 Sm1 O2 76.0(2) . . ?
O5 Sm1 O2 79.5(2) . . ?
O6 Sm1 O2 148.3(2) . . ?
O10 Sm1 O2 121.5(2) . . ?
O1 Sm1 N10 80.4(2) . . ?
O9 Sm1 N10 146.8(2) . . ?
O5 Sm1 N10 74.8(2) . . ?
O6 Sm1 N10 108.8(2) . . ?
O10 Sm1 N10 139.6(2) . . ?
O2 Sm1 N10 76.5(2) . . ?
O1 Sm1 N9 73.4(2) . . ?
O9 Sm1 N9 150.0(2) . . ?
O5 Sm1 N9 113.5(2) . . ?
O6 Sm1 N9 75.8(2) . . ?
O10 Sm1 N9 80.4(2) . . ?
O2 Sm1 N9 130.3(2) . . ?
N10 Sm1 N9 62.9(2) . . ?
O21 Sm2 O17 95.4(2) . . ?
O21 Sm2 O13 140.1(2) . . ?
O17 Sm2 O13 100.3(2) . . ?
O21 Sm2 O22 72.3(2) . . ?
O17 Sm2 O22 78.9(2) . . ?
O13 Sm2 O22 146.7(2) . . ?
O21 Sm2 O14 75.9(2) . . ?
O17 Sm2 O14 75.1(2) . . ?
O13 Sm2 O14 73.2(2) . . ?
O22 Sm2 O14 136.3(2) . . ?
O21 Sm2 O18 146.4(2) . . ?
O17 Sm2 O18 72.8(2) . . ?
O13 Sm2 O18 73.5(2) . . ?
O22 Sm2 O18 74.5(2) . . ?
O14 Sm2 O18 127.9(2) . . ?
O21 Sm2 N8 102.3(2) . . ?
O17 Sm2 N8 142.3(2) . . ?
O13 Sm2 N8 87.1(2) . . ?
O22 Sm2 N8 75.3(2) . . ?
O14 Sm2 N8 141.4(2) . . ?
O18 Sm2 N8 74.1(2) . . ?
O21 Sm2 N7 74.0(2) . . ?
O17 Sm2 N7 154.7(2) . . ?
O13 Sm2 N7 76.3(2) . . ?
O22 Sm2 N7 117.8(2) . . ?
O14 Sm2 N7 79.9(2) . . ?
O18 Sm2 N7 128.1(2) . . ?
N8 Sm2 N7 63.1(2) . . ?
Cl3A Cl1 C2 73.6(11) . . ?
Cl1A Cl2 C2 80.0(11) . . ?
Cl1A Cl2 Cl2A 124.9(13) . . ?
C2 Cl2 Cl2A 45.2(6) . . ?
Cl2A Cl3 C2 76.4(9) . . ?
Cl2A Cl3 Cl3A 121.8(10) . . ?
C2 Cl3 Cl3A 45.8(6) . . ?
Cl2 Cl1A C2 79.2(12) . . ?
Cl3 Cl2A C2 77.8(11) . . ?
Cl3 Cl2A Cl2 110.8(13) . . ?
C2 Cl2A Cl2 45.1(5) . . ?
Cl1 Cl3A C2 84.2(11) . . ?
Cl1 Cl3A Cl3 126.6(14) . . ?
C2 Cl3A Cl3 47.0(6) . . ?
Cl6A Cl4 C22 70.7(8) . . ?
Cl6A Cl4 Cl4A 123.7(8) . . ?
C22 Cl4 Cl4A 53.0(7) . . ?
Cl5A Cl5 C22 68.0(10) . . ?
Cl5A Cl5 Cl6A 113.9(8) . . ?
C22 Cl5 Cl6A 52.4(7) . . ?
Cl4A Cl6 C22 66.1(8) . . ?
Cl4A Cl6 Cl5A 121.3(8) . . ?
C22 Cl6 Cl5A 56.3(8) . . ?
Cl6 Cl4A C22 67.8(9) . . ?
Cl6 Cl4A Cl4 110.1(8) . . ?
C22 Cl4A Cl4 53.5(7) . . ?
Cl5 Cl5A C22 69.2(9) . . ?
Cl5 Cl5A Cl6 124.8(8) . . ?
C22 Cl5A Cl6 57.1(8) . . ?
Cl4 Cl6A C22 71.2(8) . . ?
Cl4 Cl6A Cl5 117.9(10) . . ?
C22 Cl6A Cl5 53.1(8) . . ?
Cl7A Cl7 C32 72.4(8) . . ?
Cl9A Cl8 C32 83.5(10) . . ?
Cl9A Cl8 Cl7A 129.7(12) . . ?
C32 Cl8 Cl7A 48.1(4) . . ?
Cl8A Cl9 C32 80.0(14) . . ?
Cl7 Cl7A C32 80.7(9) . . ?
Cl7 Cl7A Cl8 128.2(9) . . ?
C32 Cl7A Cl8 47.5(4) . . ?
Cl9 Cl8A C32 82.6(14) . . ?
Cl8 Cl9A C32 70.7(8) . . ?
Cl2B Cl10 C42 81.6(15) . . ?
Cl1B Cl11 C42 81.8(15) . . ?
Cl3B Cl12 C42 81.6(13) . . ?
Cl11 Cl1B C42 81.3(15) . . ?
Cl10 Cl2B C42 81.3(15) . . ?
Cl12 Cl3B C42 78.9(14) . . ?
Cl9B Cl16 C62 70.7(9) . . ?
Cl9B Cl16 Cl8B 115.2(9) . . ?
C62 Cl16 Cl8B 48.7(5) . . ?
Cl7B Cl17 C62 74.1(7) . . ?
Cl7B Cl17 Cl9B 124.6(9) . . ?
C62 Cl17 Cl9B 51.0(7) . . ?
Cl8B Cl18 C62 77.5(11) . . ?
Cl8B Cl18 Cl7B 120.6(13) . . ?
C62 Cl18 Cl7B 48.6(5) . . ?
Cl17 Cl7B C62 71.5(9) . . ?
Cl17 Cl7B Cl18 110.5(9) . . ?
C62 Cl7B Cl18 47.3(5) . . ?
Cl18 Cl8B C62 75.8(8) . . ?
Cl18 Cl8B Cl16 123.7(11) . . ?
C62 Cl8B Cl16 49.4(7) . . ?
Cl16 Cl9B C62 75.6(10) . . ?
Cl16 Cl9B Cl17 121.6(11) . . ?
C62 Cl9B Cl17 52.0(7) . . ?
O1 P1 O4 111.3(4) . . ?
O1 P1 O3 113.1(3) . . ?
O4 P1 O3 101.9(4) . . ?
O1 P1 N1 117.6(3) . . ?
O4 P1 N1 107.1(4) . . ?
O3 P1 N1 104.3(4) . . ?
O5 P2 O8 112.9(4) . . ?
O5 P2 O7 106.7(3) . . ?
O8 P2 O7 105.9(4) . . ?
O5 P2 N2 119.3(3) . . ?
O8 P2 N2 102.9(4) . . ?
O7 P2 N2 108.3(4) . . ?
O9 P3 O11 112.2(4) . . ?
O9 P3 O12 112.0(4) . . ?
O11 P3 O12 100.0(6) . . ?
O9 P3 N3 118.7(3) . . ?
O11 P3 N3 107.7(5) . . ?
O12 P3 N3 104.2(4) . . ?
O13 P4 O15 113.6(5) . . ?
O13 P4 O16 109.0(7) . . ?
O15 P4 O16 101.4(11) . . ?
O13 P4 N4 119.0(4) . . ?
O15 P4 N4 103.9(6) . . ?
O16 P4 N4 108.4(5) . . ?
O17 P5 O20 111.7(4) . . ?
O17 P5 O19 113.5(4) . . ?
O20 P5 O19 100.1(4) . . ?
O17 P5 N5 117.9(3) . . ?
O20 P5 N5 107.6(4) . . ?
O19 P5 N5 104.3(4) . . ?
O21 P6 O24 106.7(3) . . ?
O21 P6 O23 112.9(3) . . ?
O24 P6 O23 107.2(3) . . ?
O21 P6 N6 118.2(3) . . ?
O24 P6 N6 108.4(3) . . ?
O23 P6 N6 103.0(3) . . ?
P1 O1 Sm1 137.3(3) . . ?
C1 O2 Sm1 138.0(5) . . ?
C3 O3 P1 123.7(6) . . ?
C4 O4 P1 117.2(7) . . ?
P2 O5 Sm1 133.3(3) . . ?
C21 O6 Sm1 132.9(5) . . ?
C23 O7 P2 123.9(7) . . ?
C24 O8 P2 131.5(10) . . ?
P3 O9 Sm1 135.9(3) . . ?
C31 O10 Sm1 139.0(5) . . ?
C33 O11 P3 128.9(9) . . ?
C34 O12 P3 123.4(7) . . ?
P4 O13 Sm2 134.7(3) . . ?
C41 O14 Sm2 134.2(5) . . ?
C43 O15 P4 129.4(12) . . ?
C44 O16 P4 141.9(14) . . ?
P5 O17 Sm2 135.5(3) . . ?
C51 O18 Sm2 137.3(5) . . ?
C53 O19 P5 121.6(7) . . ?
C54 O20 P5 123.1(9) . . ?
P6 O21 Sm2 132.3(3) . . ?
C61 O22 Sm2 138.1(5) . . ?
C63 O23 P6 119.5(5) . . ?
C64 O24 P6 122.8(5) . . ?
C1 N1 P1 122.3(6) . . ?
C21 N2 P2 122.1(6) . . ?
C31 N3 P3 122.3(5) . . ?
C41 N4 P4 122.3(6) . . ?
C51 N5 P5 122.8(5) . . ?
C61 N6 P6 121.1(6) . . ?
C7 N7 C11 117.6(7) . . ?
C7 N7 Sm2 123.3(5) . . ?
C11 N7 Sm2 119.0(5) . . ?
C18 N8 C15 118.1(7) . . ?
C18 N8 Sm2 121.0(5) . . ?
C15 N8 Sm2 120.5(5) . . ?
C38 N9 C30 117.5(7) . . ?
C38 N9 Sm1 122.7(5) . . ?
C30 N9 Sm1 119.0(4) . . ?
C19 N10 C27 117.8(6) . . ?
C19 N10 Sm1 121.9(5) . . ?
C27 N10 Sm1 120.1(4) . . ?
O2 C1 N1 131.8(7) . . ?
O2 C1 C2 115.5(7) . . ?
N1 C1 C2 112.7(7) . . ?
C1 C2 Cl3A 110.4(9) . . ?
C1 C2 Cl2 110.3(5) . . ?
Cl3A C2 Cl2 125.4(10) . . ?
C1 C2 Cl2A 105.1(8) . . ?
Cl3A C2 Cl2A 112.7(7) . . ?
Cl2 C2 Cl2A 89.7(11) . . ?
C1 C2 Cl1A 105.6(9) . . ?
Cl3A C2 Cl1A 112.2(7) . . ?
Cl2 C2 Cl1A 20.8(9) . . ?
Cl2A C2 Cl1A 110.4(7) . . ?
C1 C2 Cl3 113.2(5) . . ?
Cl3A C2 Cl3 87.1(11) . . ?
Cl2 C2 Cl3 108.2(5) . . ?
Cl2A C2 Cl3 25.8(12) . . ?
Cl1A C2 Cl3 126.8(9) . . ?
C1 C2 Cl1 108.9(5) . . ?
Cl3A C2 Cl1 22.2(10) . . ?
Cl2 C2 Cl1 108.7(5) . . ?
Cl2A C2 Cl1 131.9(11) . . ?
Cl1A C2 Cl1 92.2(9) . . ?
Cl3 C2 Cl1 107.4(4) . . ?
O3 C3 H3A 109.1(5) . . ?
O3 C3 H3B 109.5(5) . . ?
H3A C3 H3B 109.5 . . ?
O3 C3 H3C 109.8(5) . . ?
H3A C3 H3C 109.5 . . ?
H3B C3 H3C 109.5 . . ?
O4 C4 H4A 110.5(5) . . ?
O4 C4 H4B 108.5(6) . . ?
H4A C4 H4B 109.5 . . ?
O4 C4 H4C 109.3(6) . . ?
H4A C4 H4C 109.5 . . ?
H4B C4 H4C 109.5 . . ?
N7 C7 C8 123.0(8) . . ?
N7 C7 H7A 118.8(4) . . ?
C8 C7 H7A 118.1(6) . . ?
C9 C8 C7 118.2(9) . . ?
C9 C8 H8A 120.0(6) . . ?
C7 C8 H8A 121.8(6) . . ?
C8 C9 C10 122.0(8) . . ?
C8 C9 H9A 119.6(6) . . ?
C10 C9 H9A 118.4(5) . . ?
C9 C10 C11 115.8(8) . . ?
C9 C10 C12 124.3(9) . . ?
C11 C10 C12 119.9(9) . . ?
N7 C11 C10 123.3(8) . . ?
N7 C11 C15 118.3(7) . . ?
C10 C11 C15 118.4(7) . . ?
C13 C12 C10 122.4(9) . . ?
C13 C12 H12A 118.6(5) . . ?
C10 C12 H12A 119.0(6) . . ?
C12 C13 C14 120.8(8) . . ?
C12 C13 H13A 120.0(5) . . ?
C14 C13 H13A 119.2(6) . . ?
C16 C14 C15 117.4(9) . . ?
C16 C14 C13 124.7(9) . . ?
C15 C14 C13 117.8(9) . . ?
N8 C15 C14 121.4(8) . . ?
N8 C15 C11 117.9(6) . . ?
C14 C15 C11 120.7(8) . . ?
C17 C16 C14 120.1(9) . . ?
C17 C16 H16A 120.2(6) . . ?
C14 C16 H16A 119.7(6) . . ?
C16 C17 C18 120.2(10) . . ?
C16 C17 H17A 120.0(6) . . ?
C18 C17 H17A 119.7(7) . . ?
N8 C18 C17 122.8(9) . . ?
N8 C18 H18A 117.6(5) . . ?
C17 C18 H18A 119.6(7) . . ?
N10 C19 C20 123.7(8) . . ?
N10 C19 H19A 118.0(4) . . ?
C20 C19 H19A 118.3(5) . . ?
C25 C20 C19 119.2(8) . . ?
C25 C20 H20A 120.1(5) . . ?
C19 C20 H20A 120.7(5) . . ?
O6 C21 N2 130.4(8) . . ?
O6 C21 C22 112.5(8) . . ?
N2 C21 C22 117.1(8) . . ?
C21 C22 Cl4A 101.4(8) . . ?
C21 C22 Cl6A 107.8(8) . . ?
Cl4A C22 Cl6A 111.5(7) . . ?
C21 C22 Cl5A 112.2(9) . . ?
Cl4A C22 Cl5A 111.8(7) . . ?
Cl6A C22 Cl5A 111.6(7) . . ?
C21 C22 Cl4 114.3(6) . . ?
Cl4A C22 Cl4 73.5(13) . . ?
Cl6A C22 Cl4 38.1(12) . . ?
Cl5A C22 Cl4 130.8(9) . . ?
C21 C22 Cl5 105.8(5) . . ?
Cl4A C22 Cl5 148.6(11) . . ?
Cl6A C22 Cl5 74.5(14) . . ?
Cl5A C22 Cl5 42.8(16) . . ?
Cl4 C22 Cl5 108.1(5) . . ?
C21 C22 Cl6 110.7(5) . . ?
Cl4A C22 Cl6 46.1(14) . . ?
Cl6A C22 Cl6 138.6(9) . . ?
Cl5A C22 Cl6 66.6(15) . . ?
Cl4 C22 Cl6 109.4(5) . . ?
Cl5 C22 Cl6 108.3(5) . . ?
O7 C23 H23A 108.7(6) . . ?
O7 C23 H23B 110.7(6) . . ?
H23A C23 H23B 109.5 . . ?
O7 C23 H23C 109.0(7) . . ?
H23A C23 H23C 109.5 . . ?
H23B C23 H23C 109.5 . . ?
O8 C24 H24A 118.4(9) . . ?
O8 C24 H24B 107.1(10) . . ?
H24A C24 H24B 109.5 . . ?
O8 C24 H24C 102.5(10) . . ?
H24A C24 H24C 109.5 . . ?
H24B C24 H24C 109.5 . . ?
C20 C25 C26 120.3(8) . . ?
C20 C25 H25A 119.9(5) . . ?
C26 C25 H25A 119.8(5) . . ?
C28 C26 C25 123.4(9) . . ?
C28 C26 C27 119.3(9) . . ?
C25 C26 C27 117.2(8) . . ?
N10 C27 C30 118.5(6) . . ?
N10 C27 C26 121.7(7) . . ?
C30 C27 C26 119.7(7) . . ?
C29 C28 C26 121.1(10) . . ?
C29 C28 H28A 120.8(6) . . ?
C26 C28 H28A 118.1(7) . . ?
C28 C29 C35 122.6(9) . . ?
C28 C29 H29A 118.4(6) . . ?
C35 C29 H29A 119.0(6) . . ?
N9 C30 C27 117.8(6) . . ?
N9 C30 C35 122.5(8) . . ?
C27 C30 C35 119.7(8) . . ?
O10 C31 N3 130.1(7) . . ?
O10 C31 C32 113.9(7) . . ?
N3 C31 C32 116.0(6) . . ?
C31 C32 Cl8 108.9(6) . . ?
C31 C32 Cl7A 116.5(8) . . ?
Cl8 C32 Cl7A 84.4(7) . . ?
C31 C32 Cl8A 105.9(11) . . ?
Cl8 C32 Cl8A 128.0(11) . . ?
Cl7A C32 Cl8A 112.6(8) . . ?
C31 C32 Cl9 112.7(6) . . ?
Cl8 C32 Cl9 111.1(5) . . ?
Cl7A C32 Cl9 119.2(10) . . ?
Cl8A C32 Cl9 17.4(10) . . ?
C31 C32 Cl7 106.7(6) . . ?
Cl8 C32 Cl7 111.2(5) . . ?
Cl7A C32 Cl7 26.8(8) . . ?
Cl8A C32 Cl7 93.9(10) . . ?
Cl9 C32 Cl7 106.2(5) . . ?
C31 C32 Cl9A 102.3(8) . . ?
Cl8 C32 Cl9A 25.8(7) . . ?
Cl7A C32 Cl9A 109.3(6) . . ?
Cl8A C32 Cl9A 109.6(7) . . ?
Cl9 C32 Cl9A 92.3(10) . . ?
Cl7 C32 Cl9A 135.6(7) . . ?
O11 C33 H33A 110.7(7) . . ?
O11 C33 H33B 109.6(10) . . ?
H33A C33 H33B 109.5 . . ?
O11 C33 H33C 108.1(9) . . ?
H33A C33 H33C 109.5 . . ?
H33B C33 H33C 109.5 . . ?
O12 C34 H34A 109.3(6) . . ?
O12 C34 H34B 112.6(8) . . ?
H34A C34 H34B 109.5 . . ?
O12 C34 H34C 106.4(7) . . ?
H34A C34 H34C 109.5 . . ?
H34B C34 H34C 109.5 . . ?
C36 C35 C30 116.5(9) . . ?
C36 C35 C29 125.9(10) . . ?
C30 C35 C29 117.6(9) . . ?
C37 C36 C35 120.8(10) . . ?
C37 C36 H36A 119.9(6) . . ?
C35 C36 H36A 119.4(6) . . ?
C36 C37 C38 119.3(10) . . ?
C36 C37 H37A 119.8(6) . . ?
C38 C37 H37A 120.9(6) . . ?
N9 C38 C37 123.4(9) . . ?
N9 C38 H38A 118.3(5) . . ?
C37 C38 H38A 118.4(6) . . ?
O14 C41 N4 131.0(8) . . ?
O14 C41 C42 113.5(8) . . ?
N4 C41 C42 115.4(8) . . ?
C41 C42 Cl12 106.8(12) . . ?
C41 C42 Cl10 110.8(10) . . ?
Cl12 C42 Cl10 110.5(8) . . ?
C41 C42 Cl11 109.0(11) . . ?
Cl12 C42 Cl11 110.2(8) . . ?
Cl10 C42 Cl11 109.5(7) . . ?
C41 C42 Cl2B 105.8(6) . . ?
Cl12 C42 Cl2B 127.1(12) . . ?
Cl10 C42 Cl2B 17.1(10) . . ?
Cl11 C42 Cl2B 96.9(10) . . ?
C41 C42 Cl3B 109.5(6) . . ?
Cl12 C42 Cl3B 19.6(12) . . ?
Cl10 C42 Cl3B 92.0(10) . . ?
Cl11 C42 Cl3B 124.7(13) . . ?
Cl2B C42 Cl3B 109.0(6) . . ?
C41 C42 Cl1B 114.6(7) . . ?
Cl12 C42 Cl1B 93.4(13) . . ?
Cl10 C42 Cl1B 118.7(10) . . ?
Cl11 C42 Cl1B 16.9(13) . . ?
Cl2B C42 Cl1B 109.2(5) . . ?
Cl3B C42 Cl1B 108.6(5) . . ?
O15 C43 H43A 113.1(10) . . ?
O15 C43 H43B 112.4(13) . . ?
H43A C43 H43B 109.5 . . ?
O15 C43 H43C 102.7(15) . . ?
H43A C43 H43C 109.5 . . ?
H43B C43 H43C 109.5 . . ?
O16 C44 H44A 110.1(11) . . ?
O16 C44 H44B 113.6(13) . . ?
H44A C44 H44B 109.5 . . ?
O16 C44 H44C 104.5(16) . . ?
H44A C44 H44C 109.5 . . ?
H44B C44 H44C 109.5 . . ?
O18 C51 N5 131.7(7) . . ?
O18 C51 C52 116.1(6) . . ?
N5 C51 C52 112.1(6) . . ?
C51 C52 Cl4B 111.0(8) . . ?
C51 C52 Cl5B 109.9(6) . . ?
Cl4B C52 Cl5B 110.4(6) . . ?
C51 C52 Cl14 108.7(7) . . ?
Cl4B C52 Cl14 120.2(9) . . ?
Cl5B C52 Cl14 11.3(8) . . ?
C51 C52 Cl15 110.5(7) . . ?
Cl4B C52 Cl15 95.8(10) . . ?
Cl5B C52 Cl15 118.5(8) . . ?
Cl14 C52 Cl15 109.9(6) . . ?
C51 C52 Cl13 109.9(7) . . ?
Cl4B C52 Cl13 14.9(10) . . ?
Cl5B C52 Cl13 97.8(8) . . ?
Cl14 C52 Cl13 108.3(6) . . ?
Cl15 C52 Cl13 109.4(6) . . ?
C51 C52 Cl6B 107.5(6) . . ?
Cl4B C52 Cl6B 109.1(6) . . ?
Cl5B C52 Cl6B 108.8(6) . . ?
Cl14 C52 Cl6B 99.1(7) . . ?
Cl15 C52 Cl6B 13.8(9) . . ?
Cl13 C52 Cl6B 122.2(10) . . ?
O19 C53 H53A 109.9(6) . . ?
O19 C53 H53B 109.6(6) . . ?
H53A C53 H53B 109.5 . . ?
O19 C53 H53C 108.9(5) . . ?
H53A C53 H53C 109.5 . . ?
H53B C53 H53C 109.5 . . ?
O20 C54 H54A 110.7(7) . . ?
O20 C54 H54B 106.8(9) . . ?
H54A C54 H54B 109.5 . . ?
O20 C54 H54C 110.9(7) . . ?
H54A C54 H54C 109.5 . . ?
H54B C54 H54C 109.5 . . ?
O22 C61 N6 130.8(7) . . ?
O22 C61 C62 113.8(7) . . ?
N6 C61 C62 115.4(8) . . ?
C61 C62 Cl9B 105.7(10) . . ?
C61 C62 Cl18 109.4(6) . . ?
Cl9B C62 Cl18 134.7(12) . . ?
C61 C62 Cl17 114.5(6) . . ?
Cl9B C62 Cl17 77.0(13) . . ?
Cl18 C62 Cl17 111.9(5) . . ?
C61 C62 Cl8B 111.8(10) . . ?
Cl9B C62 Cl8B 112.3(7) . . ?
Cl18 C62 Cl8B 26.7(10) . . ?
Cl17 C62 Cl8B 127.7(9) . . ?
C61 C62 Cl16 106.0(5) . . ?
Cl9B C62 Cl16 33.7(14) . . ?
Cl18 C62 Cl16 107.7(4) . . ?
Cl17 C62 Cl16 107.0(5) . . ?
Cl8B C62 Cl16 81.8(11) . . ?
C61 C62 Cl7B 108.1(8) . . ?
Cl9B C62 Cl7B 111.1(7) . . ?
Cl18 C62 Cl7B 84.1(9) . . ?
Cl17 C62 Cl7B 34.4(11) . . ?
Cl8B C62 Cl7B 107.8(7) . . ?
Cl16 C62 Cl7B 137.5(11) . . ?
O23 C63 H63A 110.2(4) . . ?
O23 C63 H63B 107.9(5) . . ?
H63A C63 H63B 109.5 . . ?
O23 C63 H63C 110.3(5) . . ?
H63A C63 H63C 109.5 . . ?
H63B C63 H63C 109.5 . . ?
O24 C64 H64A 109.1(5) . . ?
O24 C64 H64B 109.4(4) . . ?
H64A C64 H64B 109.5 . . ?
O24 C64 H64C 109.9(4) . . ?
H64A C64 H64C 109.5 . . ?
H64B C64 H64C 109.5 . . ?

loop_
_geom_bond_atom_site_label_1
_geom_bond_atom_site_label_2
_geom_bond_distance
_geom_bond_site_symmetry_2
_geom_bond_publ_flag
Sm1 O1 2.342(5) . ?
Sm1 O9 2.358(5) . ?
Sm1 O5 2.370(5) . ?
Sm1 O6 2.418(5) . ?
Sm1 O10 2.420(5) . ?
Sm1 O2 2.426(5) . ?
Sm1 N10 2.573(5) . ?
Sm1 N9 2.592(6) . ?
Sm2 O21 2.343(5) . ?
Sm2 O17 2.351(5) . ?
Sm2 O13 2.353(5) . ?
Sm2 O22 2.407(6) . ?
Sm2 O14 2.436(5) . ?
Sm2 O18 2.452(5) . ?
Sm2 N8 2.582(6) . ?
Sm2 N7 2.606(6) . ?
Cl1 Cl3A 0.67(3) . ?
Cl1 C2 1.774(7) . ?
Cl2 Cl1A 0.63(3) . ?
Cl2 C2 1.734(7) . ?
Cl2 Cl2A 2.45(2) . ?
Cl3 Cl2A 0.78(3) . ?
Cl3 C2 1.745(7) . ?
Cl3 Cl3A 2.38(3) . ?
Cl1A C2 1.739(9) . ?
Cl2A C2 1.735(9) . ?
Cl3A C2 1.711(9) . ?
Cl4 Cl6A 1.13(4) . ?
Cl4 C22 1.738(7) . ?
Cl4 Cl4A 2.07(3) . ?
Cl5 Cl5A 1.27(5) . ?
Cl5 C22 1.748(7) . ?
Cl5 Cl6A 2.11(3) . ?
Cl6 Cl4A 1.36(4) . ?
Cl6 C22 1.750(7) . ?
Cl6 Cl5A 1.91(4) . ?
Cl4A C22 1.728(9) . ?
Cl5A C22 1.734(9) . ?
Cl6A C22 1.733(9) . ?
Cl7 Cl7A 0.81(2) . ?
Cl7 C32 1.777(8) . ?
Cl8 Cl9A 0.79(2) . ?
Cl8 C32 1.701(8) . ?
Cl8 Cl7A 2.30(2) . ?
Cl9 Cl8A 0.52(3) . ?
Cl9 C32 1.733(8) . ?
Cl7A C32 1.717(8) . ?
Cl8A C32 1.721(9) . ?
Cl9A C32 1.791(9) . ?
Cl10 Cl2B 0.52(3) . ?
Cl10 C42 1.748(10) . ?
Cl11 Cl1B 0.51(4) . ?
Cl11 C42 1.749(9) . ?
Cl12 Cl3B 0.59(4) . ?
Cl12 C42 1.737(10) . ?
Cl1B C42 1.752(8) . ?
Cl2B C42 1.749(8) . ?
Cl3B C42 1.751(8) . ?
Cl13 C52 1.753(9) . ?
Cl14 C52 1.742(8) . ?
Cl15 C52 1.742(8) . ?
Cl4B C52 1.737(9) . ?
Cl5B C52 1.742(8) . ?
Cl6B C52 1.761(8) . ?
Cl16 Cl9B 1.01(4) . ?
Cl16 C62 1.758(7) . ?
Cl16 Cl8B 2.29(3) . ?
Cl17 Cl7B 1.04(3) . ?
Cl17 C62 1.739(7) . ?
Cl17 Cl9B 2.15(3) . ?
Cl18 Cl8B 0.80(3) . ?
Cl18 C62 1.727(7) . ?
Cl18 Cl7B 2.34(2) . ?
Cl7B C62 1.764(9) . ?
Cl8B C62 1.740(9) . ?
Cl9B C62 1.713(9) . ?
P1 O1 1.477(5) . ?
P1 O4 1.553(7) . ?
P1 O3 1.554(7) . ?
P1 N1 1.602(7) . ?
P2 O5 1.468(5) . ?
P2 O8 1.518(7) . ?
P2 O7 1.549(6) . ?
P2 N2 1.592(7) . ?
P3 O9 1.479(5) . ?
P3 O11 1.525(8) . ?
P3 O12 1.550(8) . ?
P3 N3 1.601(7) . ?
P4 O13 1.459(6) . ?
P4 O15 1.488(14) . ?
P4 O16 1.534(12) . ?
P4 N4 1.604(8) . ?
P5 O17 1.482(5) . ?
P5 O20 1.548(7) . ?
P5 O19 1.577(7) . ?
P5 N5 1.608(7) . ?
P6 O21 1.474(5) . ?
P6 O24 1.560(5) . ?
P6 O23 1.564(5) . ?
P6 N6 1.607(7) . ?
O2 C1 1.227(9) . ?
O3 C3 1.406(10) . ?
O4 C4 1.425(13) . ?
O6 C21 1.264(10) . ?
O7 C23 1.390(11) . ?
O8 C24 1.20(2) . ?
O10 C31 1.234(8) . ?
O11 C33 1.288(13) . ?
O12 C34 1.363(13) . ?
O14 C41 1.254(10) . ?
O15 C43 1.24(2) . ?
O16 C44 1.09(2) . ?
O18 C51 1.228(8) . ?
O19 C53 1.385(11) . ?
O20 C54 1.295(12) . ?
O22 C61 1.249(10) . ?
O23 C63 1.412(10) . ?
O24 C64 1.433(9) . ?
N1 C1 1.295(9) . ?
N2 C21 1.281(10) . ?
N3 C31 1.295(9) . ?
N4 C41 1.297(10) . ?
N5 C51 1.293(9) . ?
N6 C61 1.294(10) . ?
N7 C7 1.320(9) . ?
N7 C11 1.374(8) . ?
N8 C18 1.335(9) . ?
N8 C15 1.357(9) . ?
N9 C38 1.320(9) . ?
N9 C30 1.368(9) . ?
N10 C19 1.333(8) . ?
N10 C27 1.350(8) . ?
C1 C2 1.574(9) . ?
C3 H3A 0.96 . ?
C3 H3B 0.96 . ?
C3 H3C 0.96 . ?
C4 H4A 0.96 . ?
C4 H4B 0.96 . ?
C4 H4C 0.96 . ?
C7 C8 1.405(11) . ?
C7 H7A 0.96 . ?
C8 C9 1.357(12) . ?
C8 H8A 0.96 . ?
C9 C10 1.389(12) . ?
C9 H9A 0.96 . ?
C10 C11 1.405(10) . ?
C10 C12 1.409(12) . ?
C11 C15 1.425(10) . ?
C12 C13 1.324(12) . ?
C12 H12A 0.96 . ?
C13 C14 1.443(13) . ?
C13 H13A 0.96 . ?
C14 C16 1.397(12) . ?
C14 C15 1.420(10) . ?
C16 C17 1.332(13) . ?
C16 H16A 0.96 . ?
C17 C18 1.378(12) . ?
C17 H17A 0.96 . ?
C18 H18A 0.96 . ?
C19 C20 1.389(10) . ?
C19 H19A 0.96 . ?
C20 C25 1.324(11) . ?
C20 H20A 0.96 . ?
C21 C22 1.564(10) . ?
C23 H23A 0.96 . ?
C23 H23B 0.96 . ?
C23 H23C 0.96 . ?
C24 H24A 0.96 . ?
C24 H24B 0.96 . ?
C24 H24C 0.96 . ?
C25 C26 1.415(12) . ?
C25 H25A 0.96 . ?
C26 C28 1.403(13) . ?
C26 C27 1.416(10) . ?
C27 C30 1.413(10) . ?
C28 C29 1.320(13) . ?
C28 H28A 0.96 . ?
C29 C35 1.435(13) . ?
C29 H29A 0.96 . ?
C30 C35 1.416(10) . ?
C31 C32 1.578(10) . ?
C33 H33A 0.96 . ?
C33 H33B 0.96 . ?
C33 H33C 0.96 . ?
C34 H34A 0.96 . ?
C34 H34B 0.96 . ?
C34 H34C 0.96 . ?
C35 C36 1.404(14) . ?
C36 C37 1.337(14) . ?
C36 H36A 0.96 . ?
C37 C38 1.400(12) . ?
C37 H37A 0.96 . ?
C38 H38A 0.96 . ?
C41 C42 1.575(10) . ?
C43 H43A 0.96 . ?
C43 H43B 0.96 . ?
C43 H43C 0.96 . ?
C44 H44A 0.96 . ?
C44 H44B 0.96 . ?
C44 H44C 0.96 . ?
C51 C52 1.590(10) . ?
C53 H53A 0.96 . ?
C53 H53B 0.96 . ?
C53 H53C 0.96 . ?
C54 H54A 0.96 . ?
C54 H54B 0.96 . ?
C54 H54C 0.96 . ?
C61 C62 1.576(10) . ?
C63 H63A 0.96 . ?
C63 H63B 0.96 . ?
C63 H63C 0.96 . ?
C64 H64A 0.96 . ?
C64 H64B 0.96 . ?
C64 H64C 0.96 . ?
